data_7000680
loop_
_publ_author_name
'Zhang, Jie'
'Han, Fuyan'
'Han, Yanan'
'Chen, Zhenxia'
'Zhou, Xigeng'

_publ_section_title
;
 Synthesis and structures of titanium and yttrium complexes with
 N,N&#x2032;-tetramethylguanidinate ligands: different reactivity of
 the M--N bonds toward phenyl isocyanate
;
_journal_issue 10
_journal_name_full 'Dalton Transactions'
_journal_page_first 1806
_journal_page_last 1811
_journal_paper_doi 10.1039/b817776g
_journal_year 2009
_chemical_formula_sum 'C15 H22 Cl N3 Ti'
_chemical_formula_weight 327.71
_chemical_name_systematic
;
?
;
_space_group_IT_number 61
_symmetry_cell_setting orthorhombic
_symmetry_space_group_name_Hall '-P 2ac 2ab'
_symmetry_space_group_name_H-M 'P b c a'
_atom_sites_solution_hydrogens geom
_atom_sites_solution_primary direct
_atom_sites_solution_secondary difmap
_audit_creation_method SHELXL-97
_cell_angle_alpha 90.00
_cell_angle_beta 90.00
_cell_angle_gamma 90.00
_cell_formula_units_Z 8
_cell_length_a 13.595(4)
_cell_length_b 15.297(4)
_cell_length_c 15.395(4)
_cell_measurement_reflns_used 872
_cell_measurement_temperature 293(2)
_cell_measurement_theta_max 20.511
_cell_measurement_theta_min 2.974
_cell_volume 3201.6(15)
_computing_cell_refinement 'Bruker SMART'
_computing_data_collection 'Bruker SMART'
_computing_data_reduction 'Bruker SHELXTL'
_computing_molecular_graphics 'Bruker SHELXTL'
_computing_publication_material 'Bruker SHELXTL'
_computing_structure_refinement 'SHELXL-97 (Sheldrick, 1997)'
_computing_structure_solution 'SHELXS-97 (Sheldrick, 1990)'
_diffrn_ambient_temperature 293(2)
_diffrn_measured_fraction_theta_full 0.999
_diffrn_measured_fraction_theta_max 0.999
_diffrn_measurement_device_type 'CCD area detector'
_diffrn_measurement_method 'phi and omega scans'
_diffrn_radiation_monochromator graphite
_diffrn_radiation_source 'fine-focus sealed tube'
_diffrn_radiation_type MoK\a
_diffrn_radiation_wavelength 0.71073
_diffrn_reflns_av_R_equivalents 0.0703
_diffrn_reflns_av_sigmaI/netI 0.0530
_diffrn_reflns_limit_h_max 16
_diffrn_reflns_limit_h_min -16
_diffrn_reflns_limit_k_max 18
_diffrn_reflns_limit_k_min -16
_diffrn_reflns_limit_l_max 18
_diffrn_reflns_limit_l_min -18
_diffrn_reflns_number 13972
_diffrn_reflns_theta_full 26.01
_diffrn_reflns_theta_max 26.01
_diffrn_reflns_theta_min 2.40
_diffrn_standards_decay_% 4.63
_exptl_absorpt_coefficient_mu 0.695
_exptl_absorpt_correction_T_max 0.9337
_exptl_absorpt_correction_T_min 0.8453
_exptl_absorpt_correction_type multi-scan
_exptl_absorpt_process_details sadabs
_exptl_crystal_density_diffrn 1.360
_exptl_crystal_density_method 'not measured'
_exptl_crystal_F_000 1376
_exptl_crystal_size_max 0.25
_exptl_crystal_size_mid 0.15
_exptl_crystal_size_min 0.10
_refine_diff_density_max 0.339
_refine_diff_density_min -0.250
_refine_diff_density_rms 0.061
_refine_ls_extinction_method none
_refine_ls_goodness_of_fit_ref 1.005
_refine_ls_hydrogen_treatment mixed
_refine_ls_matrix_type full
_refine_ls_number_parameters 181
_refine_ls_number_reflns 3153
_refine_ls_number_restraints 0
_refine_ls_restrained_S_all 1.005
_refine_ls_R_factor_all 0.0980
_refine_ls_R_factor_gt 0.0537
_refine_ls_shift/su_max 0.000
_refine_ls_shift/su_mean 0.000
_refine_ls_structure_factor_coef Fsqd
_refine_ls_weighting_details 'calc w=1/[\s^2^(Fo^2^)+(0.0614P)^2^+1.8995P] where P=(Fo^2^+2Fc^2^)/3'
_refine_ls_weighting_scheme calc
_refine_ls_wR_factor_gt 0.1184
_refine_ls_wR_factor_ref 0.1396
_reflns_number_gt 1981
_reflns_number_total 3153
_reflns_threshold_expression >2sigma(I)
_cod_data_source_file b817776g.txt
_cod_data_source_block f50329b
_cod_depositor_comments
;
The following automatic conversions were performed:
'_symmetry_cell_setting' value 'Orthorhombic' changed to 'orthorhombic'
according to '/home/saulius/struct/CIF-dictionaries/cif_core.dic'
dictionary named 'cif_core.dic' version 2.4.1 from 2010-06-29.

Automatic conversion script
Id: cif_fix_enum 1527 2010-12-29 10:47:43Z saulius 
;
_cod_original_cell_volume 3201.7(14)
_cod_original_sg_symbol_H-M Pbca
_cod_database_code 7000680

loop_
_symmetry_equiv_pos_as_xyz
'x, y, z'
'-x+1/2, -y, z+1/2'
'-x, y+1/2, -z+1/2'
'x+1/2, -y+1/2, -z'
'-x, -y, -z'
'x-1/2, y, -z-1/2'
'x, -y-1/2, z-1/2'
'-x-1/2, y-1/2, z'

loop_
_atom_site_label
_atom_site_type_symbol
_atom_site_fract_x
_atom_site_fract_y
_atom_site_fract_z
_atom_site_U_iso_or_equiv
_atom_site_adp_type
_atom_site_occupancy
_atom_site_symmetry_multiplicity
_atom_site_calc_flag
_atom_site_refinement_flags
_atom_site_disorder_assembly
_atom_site_disorder_group
Ti1 Ti 0.77638(4) 0.02420(4) 0.39752(4) 0.0391(2) Uani 1 1 d . . .
Cl1 Cl 0.80133(10) 0.04477(9) 0.55507(8) 0.0811(4) Uani 1 1 d . . .
N1 N 0.8546(2) 0.11491(18) 0.35853(19) 0.0397(7) Uani 1 1 d . . .
N2 N 0.8978(3) 0.1933(2) 0.23477(19) 0.0525(9) Uani 1 1 d . . .
N3 N 0.9460(2) 0.24334(17) 0.37121(18) 0.0382(7) Uani 1 1 d . . .
C1 C 0.7763(3) -0.1284(3) 0.3607(3) 0.0644(12) Uani 1 1 d . . .
H1A H 0.7173 -0.1645 0.3538 0.077 Uiso 1 1 calc R . .
C2 C 0.8236(4) -0.0849(3) 0.2943(4) 0.0801(15) Uani 1 1 d . . .
H2A H 0.8059 -0.0863 0.2326 0.096 Uiso 1 1 calc R . .
C3 C 0.9091(4) -0.0523(3) 0.3289(6) 0.104(2) Uani 1 1 d . . .
H3A H 0.9618 -0.0246 0.2954 0.125 Uiso 1 1 calc R . .
C4 C 0.9137(4) -0.0712(3) 0.4151(6) 0.106(3) Uani 1 1 d . . .
H4A H 0.9703 -0.0615 0.4533 0.127 Uiso 1 1 calc R . .
C5 C 0.8286(4) -0.1197(3) 0.4357(4) 0.0862(17) Uani 1 1 d . . .
H5A H 0.8154 -0.1498 0.4907 0.103 Uiso 1 1 calc R . .
C6 C 0.6107(3) 0.0452(4) 0.4489(4) 0.0746(15) Uani 1 1 d . . .
H6A H 0.5871 0.0337 0.5080 0.090 Uiso 1 1 calc R . .
C7 C 0.6443(3) 0.1257(3) 0.4173(4) 0.0722(14) Uani 1 1 d . . .
H7A H 0.6475 0.1805 0.4501 0.087 Uiso 1 1 calc R . .
C8 C 0.6576(3) 0.1168(3) 0.3301(4) 0.0727(14) Uani 1 1 d . . .
H8A H 0.6727 0.1646 0.2899 0.087 Uiso 1 1 calc R . .
C9 C 0.6365(3) 0.0324(4) 0.3062(4) 0.0743(14) Uani 1 1 d . . .
H9A H 0.6324 0.0106 0.2464 0.089 Uiso 1 1 calc R . .
C10 C 0.6050(3) -0.0115(3) 0.3796(4) 0.0731(14) Uani 1 1 d . . .
H10A H 0.5768 -0.0704 0.3810 0.088 Uiso 1 1 calc R . .
C11 C 0.8968(2) 0.1792(2) 0.3223(2) 0.0353(8) Uani 1 1 d . . .
C12 C 0.8644(4) 0.1262(3) 0.1752(3) 0.0788(15) Uani 1 1 d . . .
H12A H 0.8542 0.0727 0.2064 0.118 Uiso 1 1 calc R . .
H12B H 0.9131 0.1174 0.1309 0.118 Uiso 1 1 calc R . .
H12C H 0.8037 0.1443 0.1489 0.118 Uiso 1 1 calc R . .
C13 C 0.9153(4) 0.2772(3) 0.1947(3) 0.0756(15) Uani 1 1 d . . .
H13A H 0.9386 0.3177 0.2377 0.113 Uiso 1 1 calc R . .
H13B H 0.8551 0.2986 0.1700 0.113 Uiso 1 1 calc R . .
H13C H 0.9637 0.2710 0.1498 0.113 Uiso 1 1 calc R . .
C14 C 0.9271(3) 0.2395(2) 0.4644(2) 0.0505(10) Uani 1 1 d . . .
H14A H 0.8577 0.2335 0.4743 0.076 Uiso 1 1 calc R . .
H14B H 0.9502 0.2922 0.4913 0.076 Uiso 1 1 calc R . .
H14C H 0.9609 0.1902 0.4888 0.076 Uiso 1 1 calc R . .
C15 C 1.0509(3) 0.2522(3) 0.3531(3) 0.0721(14) Uani 1 1 d . . .
H15A H 1.0610 0.2551 0.2914 0.108 Uiso 1 1 calc R . .
H15B H 1.0854 0.2027 0.3762 0.108 Uiso 1 1 calc R . .
H15C H 1.0752 0.3047 0.3797 0.108 Uiso 1 1 calc R . .

loop_
_atom_site_aniso_label
_atom_site_aniso_U_11
_atom_site_aniso_U_22
_atom_site_aniso_U_33
_atom_site_aniso_U_23
_atom_site_aniso_U_13
_atom_site_aniso_U_12
Ti1 0.0334(3) 0.0325(3) 0.0514(4) 0.0051(3) 0.0022(3) -0.0009(3)
Cl1 0.0944(10) 0.0966(9) 0.0522(7) 0.0154(6) -0.0028(6) -0.0291(7)
N1 0.0417(17) 0.0406(17) 0.0368(17) -0.0010(13) 0.0047(14) -0.0031(13)
N2 0.076(2) 0.0501(19) 0.0318(18) 0.0004(15) 0.0049(16) -0.0172(17)
N3 0.0468(17) 0.0354(15) 0.0323(17) 0.0007(12) 0.0046(13) -0.0059(13)
C1 0.057(3) 0.037(2) 0.099(4) 0.001(2) -0.008(3) 0.003(2)
C2 0.100(4) 0.048(3) 0.093(4) -0.017(3) 0.025(3) 0.016(3)
C3 0.058(4) 0.052(3) 0.203(8) -0.030(4) 0.045(5) 0.006(3)
C4 0.056(3) 0.052(3) 0.211(8) -0.035(4) -0.060(5) 0.026(3)
C5 0.109(5) 0.039(3) 0.111(5) 0.014(3) -0.031(4) 0.014(3)
C6 0.040(2) 0.097(4) 0.087(4) 0.009(3) 0.024(2) 0.005(2)
C7 0.046(3) 0.060(3) 0.111(5) -0.021(3) 0.006(3) 0.015(2)
C8 0.052(3) 0.074(3) 0.092(4) 0.027(3) -0.012(3) 0.017(2)
C9 0.040(2) 0.101(4) 0.081(4) -0.014(3) -0.017(2) 0.005(3)
C10 0.034(2) 0.062(3) 0.123(5) -0.001(3) -0.001(3) -0.005(2)
C11 0.0389(19) 0.0334(18) 0.034(2) -0.0003(15) 0.0052(15) 0.0016(15)
C12 0.103(4) 0.092(4) 0.041(3) -0.015(2) 0.010(3) -0.037(3)
C13 0.130(4) 0.059(3) 0.038(3) 0.012(2) 0.003(3) -0.002(3)
C14 0.065(3) 0.051(2) 0.036(2) 0.0017(18) -0.0011(19) -0.004(2)
C15 0.057(3) 0.097(3) 0.062(3) -0.015(3) 0.011(2) -0.031(3)

loop_
_atom_type_symbol
_atom_type_description
_atom_type_scat_dispersion_real
_atom_type_scat_dispersion_imag
_atom_type_scat_source
C C 0.0033 0.0016 'International Tables Vol C Tables 4.2.6.8 and 6.1.1.4'
H H 0.0000 0.0000 'International Tables Vol C Tables 4.2.6.8 and 6.1.1.4'
N N 0.0061 0.0033 'International Tables Vol C Tables 4.2.6.8 and 6.1.1.4'
Cl Cl 0.1484 0.1585 'International Tables Vol C Tables 4.2.6.8 and 6.1.1.4'
Ti Ti 0.2776 0.4457 'International Tables Vol C Tables 4.2.6.8 and 6.1.1.4'

loop_
_geom_angle_atom_site_label_1
_geom_angle_atom_site_label_2
_geom_angle_atom_site_label_3
_geom_angle
_geom_angle_site_symmetry_1
_geom_angle_site_symmetry_3
_geom_angle_publ_flag
N1 Ti1 C9 103.25(17) . . ?
N1 Ti1 C8 78.60(15) . . ?
C9 Ti1 C8 33.57(16) . . ?
N1 Ti1 C4 92.6(2) . . ?
C9 Ti1 C4 136.7(2) . . ?
C8 Ti1 C4 160.5(3) . . ?
N1 Ti1 C5 126.98(18) . . ?
C9 Ti1 C5 115.7(2) . . ?
C8 Ti1 C5 148.9(2) . . ?
C4 Ti1 C5 34.4(2) . . ?
N1 Ti1 C2 98.82(16) . . ?
C9 Ti1 C2 81.8(2) . . ?
C8 Ti1 C2 107.9(2) . . ?
C4 Ti1 C2 55.8(2) . . ?
C5 Ti1 C2 55.98(19) . . ?
N1 Ti1 C7 89.18(15) . . ?
C9 Ti1 C7 55.87(18) . . ?
C8 Ti1 C7 33.10(17) . . ?
C4 Ti1 C7 165.9(2) . . ?
C5 Ti1 C7 142.2(2) . . ?
C2 Ti1 C7 137.6(2) . . ?
N1 Ti1 C3 77.92(17) . . ?
C9 Ti1 C3 111.6(3) . . ?
C8 Ti1 C3 127.5(3) . . ?
C4 Ti1 C3 33.0(2) . . ?
C5 Ti1 C3 55.5(2) . . ?
C2 Ti1 C3 33.3(2) . . ?
C7 Ti1 C3 159.7(3) . . ?
N1 Ti1 C1 130.78(15) . . ?
C9 Ti1 C1 84.90(18) . . ?
C8 Ti1 C1 118.31(18) . . ?
C4 Ti1 C1 55.42(17) . . ?
C5 Ti1 C1 33.05(16) . . ?
C2 Ti1 C1 33.45(15) . . ?
C7 Ti1 C1 131.32(16) . . ?
C3 Ti1 C1 54.65(17) . . ?
N1 Ti1 C10 133.60(16) . . ?
C9 Ti1 C10 33.66(17) . . ?
C8 Ti1 C10 55.27(17) . . ?
C4 Ti1 C10 129.14(18) . . ?
C5 Ti1 C10 96.11(19) . . ?
C2 Ti1 C10 91.5(2) . . ?
C7 Ti1 C10 55.68(16) . . ?
C3 Ti1 C10 124.5(2) . . ?
C1 Ti1 C10 75.65(16) . . ?
N1 Ti1 C6 122.99(16) . . ?
C9 Ti1 C6 55.76(18) . . ?
C8 Ti1 C6 55.31(18) . . ?
C4 Ti1 C6 140.9(2) . . ?
C5 Ti1 C6 108.7(2) . . ?
C2 Ti1 C6 124.2(2) . . ?
C7 Ti1 C6 33.92(15) . . ?
C3 Ti1 C6 156.1(2) . . ?
C1 Ti1 C6 101.93(17) . . ?
C10 Ti1 C6 33.22(16) . . ?
N1 Ti1 Cl1 98.30(10) . . ?
C9 Ti1 Cl1 133.38(14) . . ?
C8 Ti1 Cl1 116.39(15) . . ?
C4 Ti1 Cl1 81.9(2) . . ?
C5 Ti1 Cl1 80.49(15) . . ?
C2 Ti1 Cl1 134.81(15) . . ?
C7 Ti1 Cl1 83.99(14) . . ?
C3 Ti1 Cl1 113.1(2) . . ?
C1 Ti1 Cl1 110.83(13) . . ?
C10 Ti1 Cl1 105.90(16) . . ?
C6 Ti1 Cl1 77.80(14) . . ?
C11 N1 Ti1 170.2(3) . . ?
C11 N2 C13 124.4(3) . . ?
C11 N2 C12 120.6(3) . . ?
C13 N2 C12 114.2(3) . . ?
C11 N3 C14 114.4(3) . . ?
C11 N3 C15 115.3(3) . . ?
C14 N3 C15 111.4(3) . . ?
C5 C1 C2 109.8(5) . . ?
C5 C1 Ti1 72.9(3) . . ?
C2 C1 Ti1 72.9(2) . . ?
C3 C2 C1 106.3(6) . . ?
C3 C2 Ti1 73.5(3) . . ?
C1 C2 Ti1 73.6(3) . . ?
C4 C3 C2 110.0(6) . . ?
C4 C3 Ti1 73.1(3) . . ?
C2 C3 Ti1 73.2(3) . . ?
C3 C4 C5 107.0(5) . . ?
C3 C4 Ti1 73.9(3) . . ?
C5 C4 Ti1 72.9(3) . . ?
C1 C5 C4 106.8(6) . . ?
C1 C5 Ti1 74.1(3) . . ?
C4 C5 Ti1 72.7(3) . . ?
C10 C6 C7 107.6(5) . . ?
C10 C6 Ti1 73.4(2) . . ?
C7 C6 Ti1 72.4(2) . . ?
C8 C7 C6 107.3(5) . . ?
C8 C7 Ti1 73.1(3) . . ?
C6 C7 Ti1 73.7(2) . . ?
C7 C8 C9 109.4(5) . . ?
C7 C8 Ti1 73.8(3) . . ?
C9 C8 Ti1 72.6(3) . . ?
C8 C9 C10 107.6(5) . . ?
C8 C9 Ti1 73.9(3) . . ?
C10 C9 Ti1 74.8(3) . . ?
C6 C10 C9 108.1(4) . . ?
C6 C10 Ti1 73.4(3) . . ?
C9 C10 Ti1 71.6(2) . . ?
N1 C11 N2 124.2(3) . . ?
N1 C11 N3 121.4(3) . . ?
N2 C11 N3 114.4(3) . . ?

loop_
_geom_bond_atom_site_label_1
_geom_bond_atom_site_label_2
_geom_bond_distance
_geom_bond_site_symmetry_2
_geom_bond_publ_flag
Ti1 N1 1.848(3) . ?
Ti1 C9 2.369(4) . ?
Ti1 C8 2.385(4) . ?
Ti1 C4 2.385(5) . ?
Ti1 C5 2.387(4) . ?
Ti1 C2 2.392(4) . ?
Ti1 C7 2.393(4) . ?
Ti1 C3 2.396(5) . ?
Ti1 C1 2.402(4) . ?
Ti1 C10 2.409(4) . ?
Ti1 C6 2.409(4) . ?
Ti1 Cl1 2.4693(15) . ?
N1 C11 1.267(4) . ?
N2 C11 1.365(4) . ?
N2 C13 1.443(5) . ?
N2 C12 1.449(5) . ?
N3 C11 1.406(4) . ?
N3 C14 1.458(4) . ?
N3 C15 1.459(5) . ?
C1 C5 1.362(7) . ?
C1 C2 1.380(6) . ?
C2 C3 1.372(8) . ?
C3 C4 1.359(9) . ?
C4 C5 1.411(8) . ?
C6 C10 1.377(7) . ?
C6 C7 1.401(6) . ?
C7 C8 1.361(7) . ?
C8 C9 1.373(6) . ?
C9 C10 1.384(7) . ?
